data_7052049
loop_
_publ_author_name
'Reinaldo Atencio'
'Alexander Brice\~no'
'Pedro Silva'
'Jos\'e A. Rodr\'iguez'
'Jonathan C. Hanson'

_publ_section_title
;
 Sequential transformations in assemblies based on octamolybdate
 clusters and 1,2-bis(4-pyridyl)ethane
;
_journal_issue 1
_journal_name_full 'New Journal of Chemistry'
_journal_page_first 33
_journal_paper_doi 10.1039/b603996k
_journal_volume 31
_journal_year 2007
_chemical_compound_source Synthesis
_chemical_formula_moiety 'C24 H26 Mo8 N4 O26, C12 H14 N2'
_chemical_formula_sum 'C36 H40 Mo8 N6 O26'
_chemical_formula_weight 1740.26
_chemical_name_systematic
;
?
;
_space_group_IT_number 14
_symmetry_cell_setting monoclinic
_symmetry_space_group_name_Hall '-P 2ybc'
_symmetry_space_group_name_H-M 'P 1 21/c 1'
_atom_sites_solution_hydrogens geom
_atom_sites_solution_primary direct
_atom_sites_solution_secondary difmap
_audit_creation_method SHELXL-97
_cell_angle_alpha 90.00
_cell_angle_beta 101.447(16)
_cell_angle_gamma 90.00
_cell_formula_units_Z 2
_cell_length_a 11.581(3)
_cell_length_b 17.146(7)
_cell_length_c 12.875(3)
_cell_measurement_reflns_used 18
_cell_measurement_temperature 298(2)
_cell_measurement_theta_max 29.02
_cell_measurement_theta_min 21.23
_cell_volume 2505.7(14)
_computing_cell_refinement
;
MSC/AFC, Diffractometer Control Software (Molecular
Structure Corporation, 1993a)
;
_computing_data_collection
;
MSC/AFC, Diffractometer Control Software (Molecular
Structure Corporation, 1993a)
;
_computing_data_reduction
;
TEXSAN, (Molecular Structure Corporation, 1993a)
;
_computing_molecular_graphics 'SHELXTL (Siemens, 1997)'
_computing_publication_material 'SHELXL-97 (Sheldrick, 1997)'
_computing_structure_refinement 'SHELXL-97 (Sheldrick, 1997)'
_computing_structure_solution 'SHELXLTL-NT V5.1 (Bruker AXS, 1998)'
_diffrn_ambient_temperature 298(2)
_diffrn_measured_fraction_theta_full 0.964
_diffrn_measured_fraction_theta_max 0.964
_diffrn_measurement_device_type 'Rigaku AFC7S'
_diffrn_measurement_method '\w-2\q scans'
_diffrn_radiation_monochromator graphite
_diffrn_radiation_source 'Normal-focus sealed tube'
_diffrn_radiation_type MoK\a
_diffrn_radiation_wavelength 0.71073
_diffrn_reflns_av_R_equivalents 0.1000
_diffrn_reflns_av_sigmaI/netI 0.0656
_diffrn_reflns_limit_h_max 13
_diffrn_reflns_limit_h_min 0
_diffrn_reflns_limit_k_max 20
_diffrn_reflns_limit_k_min 0
_diffrn_reflns_limit_l_max 15
_diffrn_reflns_limit_l_min -15
_diffrn_reflns_number 4577
_diffrn_reflns_theta_full 25.03
_diffrn_reflns_theta_max 25.03
_diffrn_reflns_theta_min 1.79
_diffrn_standards_decay_% 0
_diffrn_standards_interval_count 150
_diffrn_standards_number 3
_exptl_absorpt_coefficient_mu 2.028
_exptl_absorpt_correction_T_max 0.687
_exptl_absorpt_correction_T_min 0.412
_exptl_absorpt_correction_type psi-scan
_exptl_absorpt_process_details '(North et al.,1968)'
_exptl_crystal_colour Yellow-grey
_exptl_crystal_density_diffrn 2.307
_exptl_crystal_density_method 'not measured'
_exptl_crystal_description prism
_exptl_crystal_F_000 1684
_exptl_crystal_size_max 0.50
_exptl_crystal_size_mid 0.38
_exptl_crystal_size_min 0.20
_refine_diff_density_max 0.770
_refine_diff_density_min -0.915
_refine_diff_density_rms 0.163
_refine_ls_extinction_method none
_refine_ls_goodness_of_fit_ref 1.041
_refine_ls_hydrogen_treatment constr
_refine_ls_matrix_type full
_refine_ls_number_parameters 337
_refine_ls_number_reflns 4281
_refine_ls_number_restraints 0
_refine_ls_restrained_S_all 1.041
_refine_ls_R_factor_all 0.0820
_refine_ls_R_factor_gt 0.0426
_refine_ls_shift/su_max 0.000
_refine_ls_shift/su_mean 0.000
_refine_ls_structure_factor_coef Fsqd
_refine_ls_weighting_details 'calc w=1/[\s^2^(Fo^2^)+(0.0478P)^2^+0.0000P] where P=(Fo^2^+2Fc^2^)/3'
_refine_ls_weighting_scheme calc
_refine_ls_wR_factor_gt 0.0880
_refine_ls_wR_factor_ref 0.1030
_reflns_number_gt 2960
_reflns_number_total 4281
_reflns_threshold_expression >2sigma(I)
_cod_data_source_file b603996k.txt
_cod_data_source_block p21c-p
_cod_depositor_comments
;
The following automatic conversions were performed:
'_symmetry_cell_setting' value 'Monoclinic' changed to 'monoclinic'
according to '/home/saulius/struct/CIF-dictionaries/cif_core.dic'
dictionary named 'cif_core.dic' version 2.4.1 from
2010-06-29.

'_exptl_absorpt_correction_type' value 'Psi-scan' changed to
'psi-scan' according to
'/home/saulius/struct/CIF-dictionaries/cif_core.dic' dictionary named
'cif_core.dic' version 2.4.1 from 2010-06-29.

Automatic conversion script
Id: cif_fix_enum 1527 2010-12-29 10:47:43Z saulius 
;
_cod_original_cell_volume 2505.7(13)
_cod_original_sg_symbol_H-M P21/c
_cod_database_code 7052049

loop_
_symmetry_equiv_pos_as_xyz
'x, y, z'
'-x, y+1/2, -z+1/2'
'-x, -y, -z'
'x, -y-1/2, z-1/2'

loop_
_atom_site_label
_atom_site_type_symbol
_atom_site_fract_x
_atom_site_fract_y
_atom_site_fract_z
_atom_site_U_iso_or_equiv
_atom_site_adp_type
_atom_site_occupancy
_atom_site_symmetry_multiplicity
_atom_site_calc_flag
_atom_site_refinement_flags
_atom_site_disorder_assembly
_atom_site_disorder_group
Mo1 Mo 0.75429(6) -0.11886(4) -0.17726(5) 0.02838(18) Uani 1 1 d . . .
Mo2 Mo 0.85814(6) 0.04313(4) -0.25399(5) 0.02977(19) Uani 1 1 d . . .
Mo3 Mo 0.85777(6) 0.01113(4) 0.01317(5) 0.02241(17) Uani 1 1 d . . .
Mo4 Mo 0.98378(6) -0.15655(4) 0.08058(5) 0.02532(18) Uani 1 1 d . . .
N1 N 0.6364(6) -0.1428(4) -0.0596(5) 0.0299(16) Uani 1 1 d . . .
N2 N 0.0737(15) -0.3569(10) 0.2459(12) 0.028(4) Uiso 0.50 1 d P A 1
H2C H 0.0043 -0.3721 0.2512 0.034 Uiso 0.50 1 calc PR A 1
N2A N 0.0627(16) -0.3786(10) 0.2075(14) 0.042(4) Uiso 0.50 1 d P B 2
H2AC H 0.0003 -0.3980 0.2239 0.050 Uiso 0.50 1 calc PR B 2
N3 N 0.2382(7) 0.1045(4) -0.3113(6) 0.048(2) Uani 1 1 d . . .
H3N H 0.1908 0.1192 -0.2714 0.057 Uiso 1 1 calc R . .
C1 C 0.3802(10) -0.2114(7) 0.1234(10) 0.076(4) Uani 1 1 d . . .
H1A H 0.3501 -0.1646 0.1511 0.091 Uiso 1 1 d R A .
H1B H 0.3165 -0.2324 0.0703 0.091 Uiso 1 1 d R . .
C2 C 0.4005(19) -0.2681(14) 0.2034(18) 0.064(6) Uiso 0.50 1 d P A 1
H2A H 0.4411 -0.2440 0.2687 0.077 Uiso 0.50 1 calc PR A 1
H2B H 0.4519 -0.3080 0.1842 0.077 Uiso 0.50 1 calc PR A 1
C2A C 0.373(2) -0.2978(14) 0.131(2) 0.073(7) Uiso 0.50 1 d P B 2
H2AA H 0.3767 -0.3206 0.0627 0.088 Uiso 0.50 1 calc PR B 2
H2AB H 0.4408 -0.3166 0.1819 0.088 Uiso 0.50 1 calc PR B 2
C3 C 0.4808(8) 0.0418(5) -0.5043(6) 0.039(2) Uani 1 1 d . . .
H3A H 0.4465 0.0534 -0.5777 0.046 Uiso 1 1 calc R . .
H3B H 0.5492 0.0750 -0.4833 0.046 Uiso 1 1 calc R . .
C11 C 0.4753(8) -0.1856(5) 0.0662(8) 0.046(2) Uani 1 1 d . A .
C12 C 0.4561(8) -0.1233(6) -0.0020(8) 0.053(3) Uani 1 1 d . . .
H12A H 0.3872 -0.0944 -0.0080 0.064 Uiso 1 1 calc R A .
C13 C 0.5376(8) -0.1033(5) -0.0614(7) 0.046(2) Uani 1 1 d . A .
H13A H 0.5229 -0.0598 -0.1051 0.055 Uiso 1 1 calc R . .
C14 C 0.6573(7) -0.2038(5) 0.0079(7) 0.036(2) Uani 1 1 d . A .
H14A H 0.7269 -0.2317 0.0123 0.043 Uiso 1 1 calc R . .
C15 C 0.5801(8) -0.2259(6) 0.0702(7) 0.043(2) Uani 1 1 d . . .
H15A H 0.5978 -0.2683 0.1155 0.052 Uiso 1 1 calc R A .
C21 C 0.2870(19) -0.3070(12) 0.2232(18) 0.046(5) Uiso 0.50 1 d P A 1
C21A C 0.263(2) -0.3241(16) 0.164(2) 0.061(6) Uiso 0.50 1 d P B 2
C22 C 0.2295(16) -0.2726(11) 0.2957(15) 0.037(4) Uiso 0.50 1 d P A 1
H22A H 0.2658 -0.2318 0.3376 0.045 Uiso 0.50 1 calc PR A 1
C22A C 0.2242(19) -0.2938(12) 0.2476(16) 0.042(5) Uiso 0.50 1 d P B 2
H22B H 0.2677 -0.2558 0.2897 0.050 Uiso 0.50 1 calc PR B 2
C23 C 0.1237(19) -0.2965(13) 0.3069(18) 0.046(6) Uiso 0.50 1 d P A 1
H23A H 0.0850 -0.2726 0.3551 0.055 Uiso 0.50 1 calc PR A 1
C23A C 0.1170(18) -0.3204(14) 0.2703(17) 0.035(5) Uiso 0.50 1 d P B 2
H23B H 0.0853 -0.2994 0.3251 0.042 Uiso 0.50 1 calc PR B 2
C24 C 0.131(2) -0.3947(15) 0.176(2) 0.065(7) Uiso 0.50 1 d P A 1
H24A H 0.0978 -0.4387 0.1390 0.078 Uiso 0.50 1 calc PR A 1
C24A C 0.095(2) -0.4075(13) 0.1259(18) 0.054(6) Uiso 0.50 1 d P B 2
H24B H 0.0513 -0.4460 0.0850 0.065 Uiso 0.50 1 calc PR B 2
C25 C 0.237(2) -0.3658(15) 0.1611(19) 0.055(6) Uiso 0.50 1 d P A 1
H25A H 0.2737 -0.3865 0.1094 0.065 Uiso 0.50 1 calc PR A 1
C25A C 0.1962(19) -0.3798(12) 0.1017(18) 0.053(5) Uiso 0.50 1 d P B 2
H25B H 0.2209 -0.3986 0.0419 0.064 Uiso 0.50 1 calc PR B 2
C31 C 0.3923(8) 0.0607(5) -0.4367(6) 0.035(2) Uani 1 1 d . . .
C32 C 0.4213(8) 0.0564(5) -0.3255(6) 0.039(2) Uani 1 1 d . . .
H32A H 0.4960 0.0398 -0.2924 0.047 Uiso 1 1 calc R . .
C33 C 0.3425(9) 0.0759(6) -0.2667(7) 0.050(3) Uani 1 1 d . . .
H33A H 0.3612 0.0693 -0.1936 0.060 Uiso 1 1 calc R . .
C34 C 0.2042(8) 0.1114(5) -0.4169(7) 0.042(2) Uani 1 1 d . . .
H34A H 0.1296 0.1300 -0.4470 0.051 Uiso 1 1 calc R . .
C35 C 0.2819(8) 0.0902(5) -0.4787(7) 0.039(2) Uani 1 1 d . . .
H35A H 0.2599 0.0959 -0.5518 0.046 Uiso 1 1 calc R . .
O11 O 0.6213(5) -0.1034(4) -0.2605(4) 0.0435(16) Uani 1 1 d . . .
O12 O 0.7787(6) -0.2154(3) -0.1879(4) 0.0439(16) Uani 1 1 d . . .
O14 O 0.8707(4) -0.1085(3) -0.0328(4) 0.0270(12) Uani 1 1 d . . .
O21 O 0.8610(5) -0.0742(3) -0.2544(4) 0.0329(13) Uani 1 1 d . . .
O22 O 0.7301(5) 0.0595(4) -0.3413(5) 0.0516(18) Uani 1 1 d . . .
O23 O 0.9637(5) 0.0492(4) -0.3280(4) 0.0408(15) Uani 1 1 d . . .
O24 O 0.8735(5) 0.1410(3) -0.1837(4) 0.0291(13) Uani 1 1 d . . .
O31 O 0.7631(4) 0.0054(3) -0.1249(4) 0.0270(12) Uani 1 1 d . . .
O32 O 0.7582(5) -0.0019(3) 0.0923(4) 0.0343(14) Uani 1 1 d . . .
O34 O 0.9978(4) 0.0258(3) -0.1004(4) 0.0225(11) Uani 1 1 d . . .
O41 O 0.8915(5) -0.1680(3) 0.1672(4) 0.0354(14) Uani 1 1 d . . .
O42 O 0.9988(5) -0.2471(3) 0.0305(4) 0.0400(15) Uani 1 1 d . . .
O43 O 0.8885(5) 0.1115(3) 0.0214(4) 0.0304(13) Uani 1 1 d . . .

loop_
_atom_site_aniso_label
_atom_site_aniso_U_11
_atom_site_aniso_U_22
_atom_site_aniso_U_33
_atom_site_aniso_U_23
_atom_site_aniso_U_13
_atom_site_aniso_U_12
Mo1 0.0289(4) 0.0320(4) 0.0234(4) -0.0009(3) 0.0032(3) -0.0056(3)
Mo2 0.0319(4) 0.0345(4) 0.0223(4) 0.0037(3) 0.0039(3) -0.0023(3)
Mo3 0.0219(3) 0.0252(4) 0.0210(3) 0.0012(3) 0.0063(3) 0.0039(3)
Mo4 0.0277(4) 0.0235(4) 0.0250(3) 0.0032(3) 0.0058(3) 0.0020(3)
N1 0.024(4) 0.033(4) 0.032(4) 0.003(3) 0.004(3) -0.001(3)
N3 0.051(5) 0.040(5) 0.058(5) -0.006(4) 0.027(4) 0.003(4)
C1 0.063(8) 0.065(8) 0.114(10) 0.041(8) 0.054(8) 0.011(6)
C3 0.047(6) 0.048(6) 0.023(4) 0.013(4) 0.011(4) 0.005(5)
C11 0.044(6) 0.041(5) 0.058(6) 0.012(5) 0.025(5) 0.002(5)
C12 0.033(5) 0.056(7) 0.080(7) 0.019(6) 0.032(5) 0.015(5)
C13 0.047(6) 0.038(5) 0.055(6) 0.019(5) 0.015(5) 0.004(5)
C14 0.033(5) 0.029(5) 0.048(5) 0.007(4) 0.014(4) 0.009(4)
C15 0.038(5) 0.047(6) 0.048(5) 0.015(5) 0.014(4) 0.002(5)
C31 0.038(5) 0.042(5) 0.024(4) -0.001(4) 0.008(4) -0.001(4)
C32 0.032(5) 0.055(6) 0.029(5) 0.004(4) 0.003(4) 0.007(4)
C33 0.060(7) 0.060(7) 0.035(5) 0.000(5) 0.020(5) 0.000(6)
C34 0.036(5) 0.047(6) 0.044(6) -0.002(5) 0.006(4) 0.010(4)
C35 0.042(5) 0.042(5) 0.032(5) -0.006(4) 0.010(4) 0.004(4)
O11 0.037(3) 0.056(4) 0.033(3) 0.012(3) -0.004(3) -0.013(3)
O12 0.058(4) 0.035(3) 0.040(3) -0.008(3) 0.014(3) -0.006(3)
O14 0.026(3) 0.027(3) 0.028(3) 0.000(2) 0.004(2) 0.001(2)
O21 0.030(3) 0.038(3) 0.031(3) -0.005(3) 0.007(3) -0.005(3)
O22 0.046(4) 0.057(4) 0.044(4) 0.005(3) -0.010(3) -0.004(3)
O23 0.045(4) 0.046(4) 0.035(3) 0.001(3) 0.016(3) -0.010(3)
O24 0.031(3) 0.027(3) 0.030(3) 0.009(2) 0.007(2) 0.008(2)
O31 0.025(3) 0.033(3) 0.022(3) 0.002(2) 0.003(2) -0.005(2)
O32 0.032(3) 0.040(4) 0.036(3) 0.004(3) 0.017(3) 0.007(3)
O34 0.022(3) 0.023(3) 0.021(3) 0.003(2) 0.002(2) 0.004(2)
O41 0.035(3) 0.039(3) 0.036(3) 0.006(3) 0.016(3) -0.003(3)
O42 0.044(4) 0.031(3) 0.043(3) -0.004(3) 0.003(3) 0.003(3)
O43 0.034(3) 0.027(3) 0.034(3) 0.006(2) 0.015(3) 0.008(3)

loop_
_atom_type_symbol
_atom_type_description
_atom_type_scat_dispersion_real
_atom_type_scat_dispersion_imag
_atom_type_scat_source
C C 0.0033 0.0016 'International Tables Vol C Tables 4.2.6.8 and 6.1.1.4'
H H 0.0000 0.0000 'International Tables Vol C Tables 4.2.6.8 and 6.1.1.4'
Mo Mo -1.6832 0.6857 'International Tables Vol C Tables 4.2.6.8 and 6.1.1.4'
N N 0.0061 0.0033 'International Tables Vol C Tables 4.2.6.8 and 6.1.1.4'
O O 0.0106 0.0060 'International Tables Vol C Tables 4.2.6.8 and 6.1.1.4'

loop_
_geom_angle_atom_site_label_1
_geom_angle_atom_site_label_2
_geom_angle_atom_site_label_3
_geom_angle
_geom_angle_site_symmetry_1
_geom_angle_site_symmetry_3
_geom_angle_publ_flag
O12 Mo1 O11 104.2(3) . . ?
O12 Mo1 O21 102.5(3) . . ?
O11 Mo1 O21 102.0(2) . . ?
O12 Mo1 O14 93.8(2) . . ?
O11 Mo1 O14 152.9(3) . . ?
O21 Mo1 O14 93.4(2) . . ?
O12 Mo1 O31 164.1(2) . . ?
O11 Mo1 O31 91.3(2) . . ?
O21 Mo1 O31 77.1(2) . . ?
O14 Mo1 O31 70.42(19) . . ?
O12 Mo1 N1 90.5(3) . . ?
O11 Mo1 N1 82.0(3) . . ?
O21 Mo1 N1 164.8(2) . . ?
O14 Mo1 N1 77.7(2) . . ?
O31 Mo1 N1 88.2(2) . . ?
O23 Mo2 O22 104.5(3) . . ?
O23 Mo2 O24 101.7(3) . . ?
O22 Mo2 O24 99.0(3) . . ?
O23 Mo2 O21 92.6(3) . . ?
O22 Mo2 O21 100.2(3) . . ?
O24 Mo2 O21 152.3(2) . . ?
O23 Mo2 O31 160.1(2) . . ?
O22 Mo2 O31 92.6(3) . . ?
O24 Mo2 O31 85.2(2) . . ?
O21 Mo2 O31 74.2(2) . . ?
O23 Mo2 O34 91.6(2) . . ?
O22 Mo2 O34 163.5(3) . . ?
O24 Mo2 O34 73.89(19) . . ?
O21 Mo2 O34 82.21(19) . . ?
O31 Mo2 O34 72.21(17) . . ?
O32 Mo3 O43 104.3(3) . . ?
O32 Mo3 O31 102.7(2) . . ?
O43 Mo3 O31 100.3(2) . . ?
O32 Mo3 O34 102.8(2) . 3_755 ?
O43 Mo3 O34 98.3(2) . 3_755 ?
O31 Mo3 O34 143.4(2) . 3_755 ?
O32 Mo3 O14 97.6(2) . . ?
O43 Mo3 O14 158.1(2) . . ?
O31 Mo3 O14 75.6(2) . . ?
O34 Mo3 O14 75.4(2) 3_755 . ?
O32 Mo3 O34 178.3(2) . . ?
O43 Mo3 O34 77.4(2) . . ?
O31 Mo3 O34 76.67(19) . . ?
O34 Mo3 O34 77.1(2) 3_755 . ?
O14 Mo3 O34 80.74(18) . . ?
O41 Mo4 O42 105.5(3) . . ?
O41 Mo4 O24 97.4(2) . 3_755 ?
O42 Mo4 O24 104.4(2) . 3_755 ?
O41 Mo4 O14 97.2(2) . . ?
O42 Mo4 O14 101.9(2) . . ?
O24 Mo4 O14 145.1(2) 3_755 . ?
O41 Mo4 O34 95.6(2) . 3_755 ?
O42 Mo4 O34 158.7(2) . 3_755 ?
O24 Mo4 O34 74.70(19) 3_755 3_755 ?
O14 Mo4 O34 72.43(19) . 3_755 ?
O41 Mo4 O43 166.5(2) . 3_755 ?
O42 Mo4 O43 88.0(2) . 3_755 ?
O24 Mo4 O43 77.6(2) 3_755 3_755 ?
O14 Mo4 O43 80.9(2) . 3_755 ?
O34 Mo4 O43 70.98(18) 3_755 3_755 ?
C13 N1 C14 116.8(7) . . ?
C13 N1 Mo1 121.8(6) . . ?
C14 N1 Mo1 121.0(5) . . ?
C23 N2 C24 122(2) . . ?
C23 N2 H2C 119.0 . . ?
C24 N2 H2C 119.0 . . ?
C24A N2A C23A 126(2) . . ?
C24A N2A H2AC 116.8 . . ?
C23A N2A H2AC 116.8 . . ?
C33 N3 C34 122.0(8) . . ?
C33 N3 H3N 119.0 . . ?
C34 N3 H3N 119.0 . . ?
C2 C1 C2A 42.7(12) . . ?
C2 C1 C11 122.0(13) . . ?
C2A C1 C11 112.2(13) . . ?
C2 C1 H1A 108.8 . . ?
C2A C1 H1A 140.4 . . ?
C11 C1 H1A 106.7 . . ?
C2 C1 H1B 104.7 . . ?
C2A C1 H1B 68.5 . . ?
C11 C1 H1B 106.9 . . ?
H1A C1 H1B 106.7 . . ?
C1 C2 C21 113.4(17) . . ?
C1 C2 H2A 108.9 . . ?
C21 C2 H2A 108.9 . . ?
C1 C2 H2B 108.9 . . ?
C21 C2 H2B 108.9 . . ?
H2A C2 H2B 107.7 . . ?
C21A C2A C1 112(2) . . ?
C21A C2A H1B 93.8 . . ?
C1 C2A H1B 38.5 . . ?
C21A C2A H2AA 109.1 . . ?
C1 C2A H2AA 109.1 . . ?
H1B C2A H2AA 85.3 . . ?
C21A C2A H2AB 109.1 . . ?
C1 C2A H2AB 109.1 . . ?
H1B C2A H2AB 147.1 . . ?
H2AA C2A H2AB 107.9 . . ?
C3 C3 C31 112.9(9) 3_654 . ?
C3 C3 H3A 109.0 3_654 . ?
C31 C3 H3A 109.0 . . ?
C3 C3 H3B 109.0 3_654 . ?
C31 C3 H3B 109.0 . . ?
H3A C3 H3B 107.8 . . ?
C12 C11 C15 116.1(8) . . ?
C12 C11 C1 120.0(9) . . ?
C15 C11 C1 123.6(8) . . ?
C13 C12 C11 120.6(9) . . ?
C13 C12 H12A 119.7 . . ?
C11 C12 H12A 119.7 . . ?
N1 C13 C12 123.3(8) . . ?
N1 C13 H13A 118.3 . . ?
C12 C13 H13A 118.3 . . ?
N1 C14 C15 122.5(8) . . ?
N1 C14 H14A 118.8 . . ?
C15 C14 H14A 118.8 . . ?
C14 C15 C11 120.6(8) . . ?
C14 C15 H15A 119.7 . . ?
C11 C15 H15A 119.7 . . ?
C25 C21 C22 121(2) . . ?
C25 C21 C2 121(2) . . ?
C22 C21 C2 117.9(19) . . ?
C22A C21A C25A 119(2) . . ?
C22A C21A C2A 123(3) . . ?
C25A C21A C2A 117(2) . . ?
C23 C22 C21 121(2) . . ?
C23 C22 H22A 119.3 . . ?
C21 C22 H22A 119.3 . . ?
C21A C22A C23A 119(2) . . ?
C21A C22A H22B 120.3 . . ?
C23A C22A H22B 120.3 . . ?
C22 C23 N2 118(2) . . ?
C22 C23 H23A 121.0 . . ?
N2 C23 H23A 121.0 . . ?
N2A C23A C22A 115.9(19) . . ?
N2A C23A H23B 122.0 . . ?
C22A C23A H23B 122.0 . . ?
C25 C24 N2 118(2) . . ?
C25 C24 H24A 120.8 . . ?
N2 C24 H24A 120.8 . . ?
N2A C24A C25A 117(2) . . ?
N2A C24A H24B 121.3 . . ?
C25A C24A H24B 121.3 . . ?
C21 C25 C24 119(2) . . ?
C21 C25 H25A 120.6 . . ?
C24 C25 H25A 120.6 . . ?
C24A C25A C21A 121(2) . . ?
C24A C25A H25B 119.3 . . ?
C21A C25A H25B 119.3 . . ?
C35 C31 C32 115.7(8) . . ?
C35 C31 C3 122.3(7) . . ?
C32 C31 C3 121.7(8) . . ?
C33 C32 C31 120.7(9) . . ?
C33 C32 H32A 119.6 . . ?
C31 C32 H32A 119.6 . . ?
N3 C33 C32 120.9(9) . . ?
N3 C33 H33A 119.6 . . ?
C32 C33 H33A 119.6 . . ?
N3 C34 C35 118.2(8) . . ?
N3 C34 H34A 120.9 . . ?
C35 C34 H34A 120.9 . . ?
C34 C35 C31 122.4(8) . . ?
C34 C35 H35A 118.8 . . ?
C31 C35 H35A 118.8 . . ?
Mo4 O14 Mo1 149.1(3) . . ?
Mo4 O14 Mo3 105.8(2) . . ?
Mo1 O14 Mo3 105.1(2) . . ?
Mo1 O21 Mo2 113.0(3) . . ?
Mo2 O24 Mo4 116.0(3) . 3_755 ?
Mo3 O31 Mo1 108.4(2) . . ?
Mo3 O31 Mo2 113.5(2) . . ?
Mo1 O31 Mo2 92.90(19) . . ?
Mo3 O34 Mo4 102.0(2) 3_755 3_755 ?
Mo3 O34 Mo2 156.9(3) 3_755 . ?
Mo4 O34 Mo2 90.16(17) 3_755 . ?
Mo3 O34 Mo3 102.9(2) 3_755 . ?
Mo4 O34 Mo3 95.44(18) 3_755 . ?
Mo2 O34 Mo3 95.26(17) . . ?
Mo3 O43 Mo4 116.2(3) . 3_755 ?

loop_
_geom_bond_atom_site_label_1
_geom_bond_atom_site_label_2
_geom_bond_distance
_geom_bond_site_symmetry_2
_geom_bond_publ_flag
Mo1 O12 1.689(6) . ?
Mo1 O11 1.713(5) . ?
Mo1 O21 1.895(5) . ?
Mo1 O14 2.077(5) . ?
Mo1 O31 2.232(5) . ?
Mo1 N1 2.269(6) . ?
Mo2 O23 1.696(5) . ?
Mo2 O22 1.697(6) . ?
Mo2 O24 1.899(5) . ?
Mo2 O21 2.011(6) . ?
Mo2 O31 2.262(5) . ?
Mo2 O34 2.312(5) . ?
Mo3 O32 1.698(5) . ?
Mo3 O43 1.756(5) . ?
Mo3 O31 1.897(5) . ?
Mo3 O34 1.927(5) 3_755 ?
Mo3 O14 2.148(5) . ?
Mo3 O34 2.402(5) . ?
Mo4 O41 1.702(5) . ?
Mo4 O42 1.703(6) . ?
Mo4 O24 1.922(5) 3_755 ?
Mo4 O14 1.941(5) . ?
Mo4 O34 2.262(5) 3_755 ?
Mo4 O43 2.298(5) 3_755 ?
N1 C13 1.327(10) . ?
N1 C14 1.350(10) . ?
N2 C23 1.36(3) . ?
N2 C24 1.38(3) . ?
N2 H2C 0.8600 . ?
N2A C24A 1.28(3) . ?
N2A C23A 1.36(3) . ?
N2A H2AC 0.8600 . ?
N3 C33 1.324(12) . ?
N3 C34 1.344(11) . ?
N3 H3N 0.8600 . ?
C1 C2 1.40(2) . ?
C1 C2A 1.49(3) . ?
C1 C11 1.508(12) . ?
C1 H1A 0.9702 . ?
C1 H1B 0.9699 . ?
C2 C21 1.54(3) . ?
C2 H2A 0.9700 . ?
C2 H2B 0.9700 . ?
C2A C21A 1.49(3) . ?
C2A H1B 1.4490 . ?
C2A H2AA 0.9700 . ?
C2A H2AB 0.9700 . ?
C3 C3 1.499(17) 3_654 ?
C3 C31 1.506(11) . ?
C3 H3A 0.9700 . ?
C3 H3B 0.9700 . ?
C11 C12 1.373(12) . ?
C11 C15 1.389(12) . ?
C12 C13 1.370(12) . ?
C12 H12A 0.9300 . ?
C13 H13A 0.9300 . ?
C14 C15 1.368(11) . ?
C14 H14A 0.9300 . ?
C15 H15A 0.9300 . ?
C21 C25 1.34(3) . ?
C21 C22 1.38(3) . ?
C21A C22A 1.35(3) . ?
C21A C25A 1.38(3) . ?
C22 C23 1.33(3) . ?
C22 H22A 0.9300 . ?
C22A C23A 1.41(3) . ?
C22A H22B 0.9300 . ?
C23 H23A 0.9300 . ?
C23A H23B 0.9300 . ?
C24 C25 1.37(3) . ?
C24 H24A 0.9300 . ?
C24A C25A 1.35(3) . ?
C24A H24B 0.9300 . ?
C25 H25A 0.9300 . ?
C25A H25B 0.9300 . ?
C31 C35 1.382(11) . ?
C31 C32 1.406(11) . ?
C32 C33 1.339(12) . ?
C32 H32A 0.9300 . ?
C33 H33A 0.9300 . ?
C34 C35 1.364(11) . ?
C34 H34A 0.9300 . ?
C35 H35A 0.9300 . ?
O24 Mo4 1.922(5) 3_755 ?
O34 Mo3 1.927(5) 3_755 ?
O34 Mo4 2.262(5) 3_755 ?
O43 Mo4 2.298(5) 3_755 ?
